data_2233197
loop_
_publ_author_name
'Shi, Fengjuan'
'Deng, Jiguang'
'Dai, Hongxing'

_publ_section_title
;
 Diaquabis(4-hydroxy-5-nitropyridine-2-carboxylato-\k^2^<i>N</i>^1^,<i>O</i>^2^)copper(II)
;
_journal_coeditor_code HY2493
_journal_issue 1
_journal_name_full 'Acta Crystallographica Section E'
_journal_page_first m46
_journal_paper_doi 10.1107/S1600536811052949
_journal_volume 68
_journal_year 2012
_chemical_formula_iupac '[Cu (C6 H3 N2 O5)2 (H2 O)2]'
_chemical_formula_moiety 'C12 H10 Cu N4 O12'
_chemical_formula_sum 'C12 H10 Cu N4 O12'
_chemical_formula_weight 465.79
_chemical_name_systematic
;
Diaquabis(4-hydroxy-5-nitropyridine-2-carboxylato-
\k^2^<i>N</i>^1^,<i>O</i>^2^)copper(II)
;
_space_group_IT_number 14
_symmetry_cell_setting monoclinic
_symmetry_space_group_name_Hall '-P 2yn'
_symmetry_space_group_name_H-M 'P 1 21/n 1'
_atom_sites_solution_hydrogens geom
_atom_sites_solution_primary direct
_atom_sites_solution_secondary difmap
_audit_creation_method SHELXL-97
_cell_angle_alpha 90.00
_cell_angle_beta 102.86(2)
_cell_angle_gamma 90.00
_cell_formula_units_Z 2
_cell_length_a 6.5327(7)
_cell_length_b 9.7963(10)
_cell_length_c 12.2562(12)
_cell_measurement_reflns_used 3085
_cell_measurement_temperature 113(2)
_cell_measurement_theta_max 27.9
_cell_measurement_theta_min 2.1
_cell_volume 764.68(15)
_computing_cell_refinement 'CrystalClear (Rigaku, 2005)'
_computing_data_collection 'CrystalClear (Rigaku, 2005)'
_computing_data_reduction 'CrystalClear (Rigaku, 2005)'
_computing_molecular_graphics 'SHELXTL (Sheldrick, 2008)'
_computing_publication_material 'SHELXTL (Sheldrick, 2008)'
_computing_structure_refinement 'SHELXL97 (Sheldrick, 2008)'
_computing_structure_solution 'SHELXS97 (Sheldrick, 2008)'
_diffrn_ambient_temperature 113(2)
_diffrn_detector_area_resol_mean 14.22
_diffrn_measured_fraction_theta_full 0.999
_diffrn_measured_fraction_theta_max 0.999
_diffrn_measurement_device_type 'Rigaku Saturn 724 CCD'
_diffrn_measurement_method '\w scans'
_diffrn_radiation_monochromator multilayer
_diffrn_radiation_source 'rotating anode'
_diffrn_radiation_type MoK\a
_diffrn_radiation_wavelength 0.71073
_diffrn_reflns_av_R_equivalents 0.0531
_diffrn_reflns_av_sigmaI/netI 0.0491
_diffrn_reflns_limit_h_max 7
_diffrn_reflns_limit_h_min -8
_diffrn_reflns_limit_k_max 12
_diffrn_reflns_limit_k_min -12
_diffrn_reflns_limit_l_max 16
_diffrn_reflns_limit_l_min -15
_diffrn_reflns_number 9563
_diffrn_reflns_theta_full 27.88
_diffrn_reflns_theta_max 27.88
_diffrn_reflns_theta_min 2.69
_exptl_absorpt_coefficient_mu 1.515
_exptl_absorpt_correction_T_max 0.8632
_exptl_absorpt_correction_T_min 0.7515
_exptl_absorpt_correction_type multi-scan
_exptl_absorpt_process_details '(CrystalClear; Rigaku, 2005)'
_exptl_crystal_colour Colorless
_exptl_crystal_density_diffrn 2.023
_exptl_crystal_density_method 'not measured'
_exptl_crystal_description Prism
_exptl_crystal_F_000 470
_exptl_crystal_size_max 0.20
_exptl_crystal_size_mid 0.18
_exptl_crystal_size_min 0.10
_refine_diff_density_max 0.390
_refine_diff_density_min -0.494
_refine_ls_extinction_method none
_refine_ls_goodness_of_fit_ref 1.040
_refine_ls_hydrogen_treatment mixed
_refine_ls_matrix_type full
_refine_ls_number_parameters 149
_refine_ls_number_reflns 1829
_refine_ls_number_restraints 6
_refine_ls_restrained_S_all 1.038
_refine_ls_R_factor_all 0.0380
_refine_ls_R_factor_gt 0.0292
_refine_ls_shift/su_max 0.000
_refine_ls_shift/su_mean 0.000
_refine_ls_structure_factor_coef Fsqd
_refine_ls_weighting_details 'calc w=1/[\s^2^(Fo^2^)+(0.0360P)^2^] where P=(Fo^2^+2Fc^2^)/3'
_refine_ls_weighting_scheme calc
_refine_ls_wR_factor_gt 0.0750
_refine_ls_wR_factor_ref 0.0772
_reflns_number_gt 1466
_reflns_number_total 1829
_reflns_threshold_expression I>2\s(I)
_cod_data_source_file hy2493.cif
_cod_data_source_block global
_cod_original_sg_symbol_H-M 'P 21/n'
_cod_database_code 2233197

loop_
_symmetry_equiv_pos_as_xyz
'x, y, z'
'-x+1/2, y+1/2, -z+1/2'
'-x, -y, -z'
'x-1/2, -y-1/2, z-1/2'

loop_
_atom_site_type_symbol
_atom_site_label
_atom_site_fract_x
_atom_site_fract_y
_atom_site_fract_z
_atom_site_U_iso_or_equiv
_atom_site_adp_type
_atom_site_calc_flag
_atom_site_refinement_flags
_atom_site_occupancy
_atom_site_symmetry_multiplicity
Cu Cu1 0.0000 0.5000 0.5000 0.01573(13) Uani d S 1 2
O O1 0.0540(2) 0.53885(14) 0.66132(12) 0.0145(3) Uani d . 1 1
O O2 0.1475(2) 0.70789(14) 0.78407(11) 0.0150(3) Uani d . 1 1
O O3 0.3093(2) 1.08681(14) 0.52856(13) 0.0144(3) Uani d . 1 1
H H3 0.331(5) 1.107(3) 0.592(2) 0.058(11) Uiso d . 1 1
O O4 0.2830(3) 1.07679(17) 0.31323(14) 0.0291(4) Uani d . 1 1
O O5 0.0819(3) 0.9216(2) 0.22215(13) 0.0408(5) Uani d . 1 1
O O6 0.3578(3) 0.40247(18) 0.52615(15) 0.0253(4) Uani d D 1 1
H H6A 0.371(5) 0.381(3) 0.5936(10) 0.060(11) Uiso d D 1 1
H H6B 0.454(7) 0.455(5) 0.516(3) 0.06(2) Uiso d PD 0.50 1
H H6C 0.348(10) 0.332(3) 0.484(3) 0.09(3) Uiso d PD 0.50 1
N N1 0.1030(3) 0.68775(16) 0.49202(13) 0.0113(4) Uani d . 1 1
C C1 0.1142(3) 0.6591(2) 0.68823(16) 0.0121(4) Uani d . 1 1
C C2 0.1493(3) 0.7498(2) 0.59364(16) 0.0108(4) Uani d . 1 1
C C3 0.2222(3) 0.8799(2) 0.61022(16) 0.0109(4) Uani d . 1 1
H H3A 0.2576 0.9169 0.6837 0.013 Uiso calc R 1 1
C C4 0.2450(3) 0.9596(2) 0.51800(17) 0.0106(4) Uani d . 1 1
C C5 0.1881(3) 0.8957(2) 0.41301(16) 0.0114(4) Uani d . 1 1
C C6 0.1219(3) 0.7610(2) 0.40323(16) 0.0119(4) Uani d . 1 1
H H6 0.0891 0.7197 0.3313 0.014 Uiso calc R 1 1
N N2 0.1874(3) 0.97025(17) 0.30795(15) 0.0150(4) Uani d . 1 1

loop_
_atom_site_aniso_label
_atom_site_aniso_U_11
_atom_site_aniso_U_22
_atom_site_aniso_U_33
_atom_site_aniso_U_12
_atom_site_aniso_U_13
_atom_site_aniso_U_23
Cu1 0.0276(2) 0.00876(18) 0.0110(2) -0.00692(15) 0.00460(15) -0.00212(14)
O1 0.0212(8) 0.0095(7) 0.0123(8) -0.0040(6) 0.0028(6) 0.0002(5)
O2 0.0251(8) 0.0103(7) 0.0088(7) -0.0004(6) 0.0021(6) -0.0006(6)
O3 0.0201(8) 0.0090(7) 0.0146(8) -0.0040(6) 0.0052(7) -0.0001(6)
O4 0.0442(11) 0.0199(9) 0.0253(9) -0.0091(8) 0.0124(8) 0.0029(7)
O5 0.0523(13) 0.0497(12) 0.0151(9) -0.0240(10) -0.0036(9) 0.0070(8)
O6 0.0271(10) 0.0238(9) 0.0234(10) -0.0057(8) 0.0019(8) 0.0029(8)
N1 0.0125(9) 0.0104(8) 0.0100(8) -0.0010(7) 0.0004(7) -0.0013(6)
C1 0.0107(10) 0.0107(10) 0.0149(11) 0.0005(8) 0.0027(8) 0.0031(8)
C2 0.0123(10) 0.0102(9) 0.0091(10) 0.0006(8) 0.0006(8) 0.0012(7)
C3 0.0109(10) 0.0116(10) 0.0093(10) 0.0000(8) 0.0007(8) -0.0011(7)
C4 0.0077(9) 0.0100(9) 0.0145(10) 0.0007(7) 0.0030(8) -0.0003(7)
C5 0.0104(10) 0.0139(10) 0.0105(10) -0.0004(8) 0.0034(8) 0.0030(8)
C6 0.0117(11) 0.0149(10) 0.0099(10) -0.0002(8) 0.0036(8) -0.0028(8)
N2 0.0150(9) 0.0165(9) 0.0136(9) -0.0015(7) 0.0033(8) 0.0011(7)

loop_
_atom_type_symbol
_atom_type_description
_atom_type_scat_dispersion_real
_atom_type_scat_dispersion_imag
_atom_type_scat_source
C C 0.0033 0.0016 'International Tables Vol C Tables 4.2.6.8 and 6.1.1.4'
H H 0.0000 0.0000 'International Tables Vol C Tables 4.2.6.8 and 6.1.1.4'
N N 0.0061 0.0033 'International Tables Vol C Tables 4.2.6.8 and 6.1.1.4'
O O 0.0106 0.0060 'International Tables Vol C Tables 4.2.6.8 and 6.1.1.4'
Cu Cu 0.3201 1.2651 'International Tables Vol C Tables 4.2.6.8 and 6.1.1.4'

loop_
_geom_angle_atom_site_label_1
_geom_angle_atom_site_label_2
_geom_angle_atom_site_label_3
_geom_angle_site_symmetry_1
_geom_angle_site_symmetry_3
_geom_angle
O1 Cu1 O1 . 3_566 180.0
O1 Cu1 N1 . . 83.24(6)
O1 Cu1 N1 3_566 . 96.76(6)
O1 Cu1 N1 . 3_566 96.76(6)
O1 Cu1 N1 3_566 3_566 83.24(6)
N1 Cu1 N1 . 3_566 180.0
O1 Cu1 O6 . . 89.52(6)
O1 Cu1 O6 . 3_566 90.48(6)
N1 Cu1 O6 . 3_566 87.50(7)
O6 Cu1 N1 . . 92.50(7)
O6 Cu1 O6 . 3_566 180.00
C1 O1 Cu1 . . 114.76(13)
C4 O3 H3 . . 109(2)
H6A O6 H6B . . 112.7(17)
H6A O6 H6C . . 111.5(17)
H6B O6 H6C . . 111.2(17)
C6 N1 C2 . . 117.79(17)
C6 N1 Cu1 . . 129.69(14)
C2 N1 Cu1 . . 112.42(13)
O2 C1 O1 . . 125.79(19)
O2 C1 C2 . . 118.24(17)
O1 C1 C2 . . 115.97(17)
N1 C2 C3 . . 123.75(18)
N1 C2 C1 . . 113.45(17)
C3 C2 C1 . . 122.80(18)
C2 C3 C4 . . 119.73(18)
C2 C3 H3A . . 120.1
C4 C3 H3A . . 120.1
O3 C4 C5 . . 121.85(18)
O3 C4 C3 . . 122.42(18)
C5 C4 C3 . . 115.70(18)
C6 C5 C4 . . 121.20(18)
C6 C5 N2 . . 117.04(17)
C4 C5 N2 . . 121.71(17)
N1 C6 C5 . . 121.74(18)
N1 C6 H6 . . 119.1
C5 C6 H6 . . 119.1
O4 N2 O5 . . 124.71(18)
O4 N2 C5 . . 118.54(17)
O5 N2 C5 . . 116.68(17)

loop_
_geom_bond_atom_site_label_1
_geom_bond_atom_site_label_2
_geom_bond_distance
Cu1 N1 1.9685(16)
Cu1 O1 1.9667(15)
Cu1 O6 2.479(2)
O1 C1 1.263(2)
O2 C1 1.242(2)
O3 C4 1.312(2)
O3 H3 0.79(3)
O4 N2 1.211(2)
O5 N2 1.219(2)
O6 H6A 0.840(10)
O6 H6B 0.850(10)
O6 H6C 0.850(10)
N1 C6 1.332(2)
N1 C2 1.358(2)
C1 C2 1.518(3)
C2 C3 1.360(3)
C3 C4 1.409(3)
C3 H3A 0.9500
C4 C5 1.405(3)
C5 C6 1.385(3)
C5 N2 1.480(2)
C6 H6 0.9500

loop_
_geom_hbond_atom_site_label_D
_geom_hbond_atom_site_label_H
_geom_hbond_atom_site_label_A
_geom_hbond_site_symmetry_A
_geom_hbond_distance_DH
_geom_hbond_distance_HA
_geom_hbond_distance_DA
_geom_hbond_angle_DHA
O3 H3 O2 2_556 0.79(3) 1.79(3) 2.544(2) 160(3)
O6 H6A O2 2_546 0.840(10) 2.28(2) 3.014(2) 146(3)
O6 H6B O6 3_666 0.850(10) 2.000(10) 2.836(3) 170(5)
O6 H6C O3 1_545 0.850(10) 2.49(3) 3.109(2) 130(3)

loop_
_geom_torsion_atom_site_label_1
_geom_torsion_atom_site_label_2
_geom_torsion_atom_site_label_3
_geom_torsion_atom_site_label_4
_geom_torsion_site_symmetry_1
_geom_torsion
N1 Cu1 O1 C1 . 3.72(14)
N1 Cu1 O1 C1 3_566 -176.28(14)
O1 Cu1 N1 C6 . -178.60(18)
O1 Cu1 N1 C6 3_566 1.40(18)
O1 Cu1 N1 C2 . -2.41(13)
O1 Cu1 N1 C2 3_566 177.59(13)
Cu1 O1 C1 O2 . 176.32(16)
Cu1 O1 C1 C2 . -4.1(2)
C6 N1 C2 C3 . -3.0(3)
Cu1 N1 C2 C3 . -179.66(16)
C6 N1 C2 C1 . 177.69(16)
Cu1 N1 C2 C1 . 1.0(2)
O2 C1 C2 N1 . -178.33(17)
O1 C1 C2 N1 . 2.1(3)
O2 C1 C2 C3 . 2.3(3)
O1 C1 C2 C3 . -177.27(18)
N1 C2 C3 C4 . 2.6(3)
C1 C2 C3 C4 . -178.09(18)
C2 C3 C4 O3 . 178.19(18)
C2 C3 C4 C5 . 0.1(3)
O3 C4 C5 C6 . 179.52(18)
C3 C4 C5 C6 . -2.4(3)
O3 C4 C5 N2 . -3.1(3)
C3 C4 C5 N2 . 175.00(17)
C2 N1 C6 C5 . 0.5(3)
Cu1 N1 C6 C5 . 176.56(14)
C4 C5 C6 N1 . 2.1(3)
N2 C5 C6 N1 . -175.38(17)
C6 C5 N2 O4 . -165.03(19)
C4 C5 N2 O4 . 17.5(3)
C6 C5 N2 O5 . 18.0(3)
C4 C5 N2 O5 . -159.5(2)
